data_2223236
loop_
_publ_author_name
'Chen, Jun-qiang'
'Li, He-ping'
'Huang, Chang-shan'
'Wu, Jin-ying'

_publ_section_title
;
 5-(2-Furyl)-3-methyl-1-(3-nitrophenyl)-4,5-dihydro-1<i>H</i>-pyrazole
;
_journal_coeditor_code XU2580
_journal_issue 9
_journal_name_full 'Acta Crystallographica Section E'
_journal_page_first o2147
_journal_paper_doi 10.1107/S1600536809031419
_journal_volume 65
_journal_year 2009
_chemical_formula_iupac 'C14 H13 N3 O3'
_chemical_formula_moiety 'C14 H13 N3 O3'
_chemical_formula_sum 'C14 H13 N3 O3'
_chemical_formula_weight 271.27
_chemical_name_systematic
;
5-(2-Furyl)-3-methyl-1-(3-nitrophenyl)-4,5-dihydro-1<i>H</i>-pyrazole
;
_space_group_IT_number 2
_symmetry_cell_setting triclinic
_symmetry_space_group_name_Hall '-P 1'
_symmetry_space_group_name_H-M 'P -1'
_atom_sites_solution_hydrogens geom
_atom_sites_solution_primary direct
_atom_sites_solution_secondary difmap
_cell_angle_alpha 105.764(2)
_cell_angle_beta 97.054(2)
_cell_angle_gamma 96.944(2)
_cell_formula_units_Z 2
_cell_length_a 6.2089(2)
_cell_length_b 7.8581(3)
_cell_length_c 14.3800(4)
_cell_measurement_reflns_used 1598
_cell_measurement_temperature 296(2)
_cell_measurement_theta_max 24.6
_cell_measurement_theta_min 3.45
_cell_volume 661.31(4)
_computing_cell_refinement 'SAINT (Bruker, 1998)'
_computing_data_collection 'SMART (Bruker, 1998)'
_computing_data_reduction 'SAINT (Bruker, 1998)'
_computing_molecular_graphics 'ORTEP-3 for Windows (Farrugia, 1997)'
_computing_publication_material 'WinGX (Farrugia, 1999)'
_computing_structure_refinement 'SHELXL97 (Sheldrick, 2008)'
_computing_structure_solution 'SHELXS97 (Sheldrick, 2008)'
_diffrn_ambient_temperature 296(2)
_diffrn_measured_fraction_theta_full 0.996
_diffrn_measured_fraction_theta_max 0.996
_diffrn_measurement_device_type 'Bruker SMART CCD area-detector'
_diffrn_measurement_method \w
_diffrn_radiation_monochromator graphite
_diffrn_radiation_source 'fine-focus sealed tube'
_diffrn_radiation_type MoK\a
_diffrn_radiation_wavelength 0.71073
_diffrn_reflns_av_R_equivalents 0.0356
_diffrn_reflns_av_sigmaI/netI 0.0312
_diffrn_reflns_limit_h_max 7
_diffrn_reflns_limit_h_min -7
_diffrn_reflns_limit_k_max 9
_diffrn_reflns_limit_k_min -8
_diffrn_reflns_limit_l_max 17
_diffrn_reflns_limit_l_min -17
_diffrn_reflns_number 9707
_diffrn_reflns_theta_full 25.99
_diffrn_reflns_theta_max 25.99
_diffrn_reflns_theta_min 3.47
_diffrn_standards_number 0
_exptl_absorpt_coefficient_mu 0.098
_exptl_absorpt_correction_type none
_exptl_crystal_colour bronze
_exptl_crystal_density_diffrn 1.362
_exptl_crystal_density_method 'not measured'
_exptl_crystal_description block
_exptl_crystal_F_000 284
_exptl_crystal_size_max 0.31
_exptl_crystal_size_mid 0.15
_exptl_crystal_size_min 0.10
_refine_diff_density_max 0.141
_refine_diff_density_min -0.205
_refine_ls_extinction_method none
_refine_ls_goodness_of_fit_ref 1.096
_refine_ls_hydrogen_treatment constr
_refine_ls_matrix_type full
_refine_ls_number_parameters 181
_refine_ls_number_reflns 2590
_refine_ls_number_restraints 0
_refine_ls_restrained_S_all 1.096
_refine_ls_R_factor_all 0.0686
_refine_ls_R_factor_gt 0.0437
_refine_ls_shift/su_max 0.003
_refine_ls_shift/su_mean 0.001
_refine_ls_structure_factor_coef Fsqd
_refine_ls_weighting_details 'calc w=1/[\s^2^(Fo^2^)+(0.0608P)^2^] where P=(Fo^2^+2Fc^2^)/3'
_refine_ls_weighting_scheme calc
_refine_ls_wR_factor_gt 0.1123
_refine_ls_wR_factor_ref 0.1213
_reflns_number_gt 1778
_reflns_number_total 2590
_reflns_threshold_expression I>2\s(I)
_cod_data_source_file xu2580.cif
_cod_data_source_block I
_cod_depositor_comments
;
The following automatic conversions were performed:
'_symmetry_cell_setting' value 'Triclinic' changed to 'triclinic'
according to '/home/saulius/struct/CIF-dictionaries/cif_core.dic'
dictionary named 'cif_core.dic' version 2.4.1 from 2010-06-29.

Automatic conversion script
Id: cif_fix_enum 1527 2010-12-29 10:47:43Z saulius 

The following automatic conversions were performed:

'_symmetry_cell_setting' value 'Triclinic' changed to 'triclinic'
according to /home/saulius/struct/CIF-dictionaries/cif_core.dic
dictionary named 'cif_core.dic' version 2.4.1 from 2010-06-29.

Automatic conversion script
Id: cif_fix_values 1715 2011-07-08 13:25:40Z adriana 
;
_cod_database_code 2223236
_cod_database_fobs_code 2223236

loop_
_symmetry_equiv_pos_as_xyz
'x, y, z'
'-x, -y, -z'

loop_
_atom_site_type_symbol
_atom_site_label
_atom_site_fract_x
_atom_site_fract_y
_atom_site_fract_z
_atom_site_U_iso_or_equiv
_atom_site_adp_type
_atom_site_calc_flag
_atom_site_refinement_flags
_atom_site_occupancy
_atom_site_disorder_assembly
_atom_site_disorder_group
O O 0.36743(18) 0.34679(15) 0.90208(8) 0.0586(3) Uani d . 1 . .
N N1 0.1661(2) 0.62239(17) 0.78604(10) 0.0496(4) Uani d . 1 . .
N N2 0.2000(2) 0.45740(16) 0.72794(10) 0.0491(4) Uani d . 1 . .
C C9 0.3755(2) 0.4521(2) 0.67745(11) 0.0429(4) Uani d . 1 . .
C C14 0.5059(2) 0.6102(2) 0.67820(11) 0.0460(4) Uani d . 1 . .
H H14A 0.4772 0.7211 0.7132 0.055 Uiso calc R 1 . .
C C7 0.0168(3) 0.5942(2) 0.83623(13) 0.0534(4) Uani d . 1 . .
C C10 0.4224(3) 0.2892(2) 0.62195(12) 0.0546(4) Uani d . 1 . .
H H10A 0.3347 0.1826 0.6191 0.066 Uiso calc R 1 . .
C C4 0.2531(2) 0.2318(2) 0.81601(12) 0.0477(4) Uani d . 1 . .
C C13 0.6784(2) 0.5987(2) 0.62600(12) 0.0514(4) Uani d . 1 . .
N N3 0.8105(2) 0.7665(2) 0.62761(12) 0.0680(5) Uani d . 1 . .
O O1 0.9707(2) 0.7615(2) 0.58611(11) 0.0934(5) Uani d . 1 . .
C C5 0.0941(2) 0.3072(2) 0.75855(12) 0.0508(4) Uani d . 1 . .
H H5A 0.0138 0.2126 0.7010 0.061 Uiso calc R 1 . .
C C12 0.7298(3) 0.4395(3) 0.57272(12) 0.0611(5) Uani d . 1 . .
H H12A 0.8487 0.4365 0.5391 0.073 Uiso calc R 1 . .
C C6 -0.0684(3) 0.4007(3) 0.81836(14) 0.0615(5) Uani d . 1 . .
H H6A -0.2166 0.3686 0.7817 0.074 Uiso calc R 1 . .
H H6B -0.0677 0.3706 0.8795 0.074 Uiso calc R 1 . .
C C1 0.4967(3) 0.2476(3) 0.94299(14) 0.0607(5) Uani d . 1 . .
H H1B 0.5924 0.2920 1.0022 0.073 Uiso calc R 1 . .
O O2 0.7571(3) 0.9062(2) 0.67000(14) 0.1046(6) Uani d . 1 . .
C C11 0.5976(3) 0.2848(3) 0.57136(13) 0.0642(5) Uani d . 1 . .
H H11A 0.6270 0.1748 0.5355 0.077 Uiso calc R 1 . .
C C3 0.3090(3) 0.0707(2) 0.80439(14) 0.0660(5) Uani d . 1 . .
H H3A 0.2550 -0.0308 0.7518 0.079 Uiso calc R 1 . .
C C2 0.4665(3) 0.0818(3) 0.88708(14) 0.0673(5) Uani d . 1 . .
H H2A 0.5350 -0.0108 0.8992 0.081 Uiso calc R 1 . .
C C8 -0.0654(3) 0.7433(3) 0.90245(15) 0.0793(6) Uani d . 1 . .
H H8A 0.0141 0.8556 0.9019 0.119 Uiso calc R 1 . .
H H8B -0.0444 0.7329 0.9678 0.119 Uiso calc R 1 . .
H H8C -0.2191 0.7381 0.8806 0.119 Uiso calc R 1 . .

loop_
_atom_site_aniso_label
_atom_site_aniso_U_11
_atom_site_aniso_U_22
_atom_site_aniso_U_33
_atom_site_aniso_U_12
_atom_site_aniso_U_13
_atom_site_aniso_U_23
O 0.0577(7) 0.0535(7) 0.0622(8) 0.0133(5) 0.0000(6) 0.0156(6)
N1 0.0513(8) 0.0481(8) 0.0555(8) 0.0152(6) 0.0159(6) 0.0190(7)
N2 0.0507(7) 0.0414(7) 0.0613(9) 0.0090(6) 0.0178(6) 0.0206(7)
C9 0.0443(8) 0.0457(9) 0.0417(9) 0.0103(7) 0.0050(7) 0.0172(7)
C14 0.0459(8) 0.0467(9) 0.0464(9) 0.0077(7) 0.0087(7) 0.0147(7)
C7 0.0454(8) 0.0673(11) 0.0568(10) 0.0186(8) 0.0109(8) 0.0284(9)
C10 0.0639(10) 0.0459(10) 0.0528(10) 0.0079(8) 0.0105(8) 0.0125(8)
C4 0.0474(8) 0.0414(9) 0.0544(10) 0.0009(7) 0.0061(7) 0.0179(8)
C13 0.0452(9) 0.0591(10) 0.0501(10) 0.0017(8) 0.0074(7) 0.0191(8)
N3 0.0584(9) 0.0749(12) 0.0685(10) -0.0040(8) 0.0163(8) 0.0210(9)
O1 0.0729(9) 0.1114(12) 0.0966(11) -0.0083(8) 0.0418(8) 0.0290(9)
C5 0.0440(8) 0.0488(9) 0.0621(10) -0.0003(7) 0.0046(7) 0.0256(8)
C12 0.0591(10) 0.0759(13) 0.0516(11) 0.0182(9) 0.0200(8) 0.0159(9)
C6 0.0403(8) 0.0813(13) 0.0765(12) 0.0102(8) 0.0121(8) 0.0440(11)
C1 0.0531(10) 0.0751(13) 0.0613(11) 0.0207(9) 0.0076(8) 0.0285(10)
O2 0.0990(12) 0.0602(9) 0.1522(16) -0.0069(8) 0.0581(11) 0.0187(10)
C11 0.0777(12) 0.0602(11) 0.0550(11) 0.0230(10) 0.0176(10) 0.0093(9)
C3 0.0813(13) 0.0457(10) 0.0690(13) 0.0129(9) 0.0027(10) 0.0164(9)
C2 0.0761(12) 0.0621(13) 0.0761(13) 0.0288(10) 0.0118(10) 0.0333(11)
C8 0.0778(13) 0.0996(16) 0.0771(14) 0.0422(12) 0.0352(11) 0.0316(12)

loop_
_atom_type_symbol
_atom_type_description
_atom_type_scat_dispersion_real
_atom_type_scat_dispersion_imag
_atom_type_scat_source
C C 0.0033 0.0016 'International Tables Vol C Tables 4.2.6.8 and 6.1.1.4'
H H 0.0000 0.0000 'International Tables Vol C Tables 4.2.6.8 and 6.1.1.4'
N N 0.0061 0.0033 'International Tables Vol C Tables 4.2.6.8 and 6.1.1.4'
O O 0.0106 0.0060 'International Tables Vol C Tables 4.2.6.8 and 6.1.1.4'

loop_
_geom_angle_atom_site_label_1
_geom_angle_atom_site_label_2
_geom_angle_atom_site_label_3
_geom_angle_site_symmetry_1
_geom_angle_site_symmetry_3
_geom_angle
_geom_angle_publ_flag
C4 O C1 . . 105.97(13) ?
C7 N1 N2 . . 108.34(13) ?
C9 N2 N1 . . 118.80(12) ?
C9 N2 C5 . . 125.31(13) ?
N1 N2 C5 . . 111.64(12) ?
N2 C9 C14 . . 120.55(14) ?
N2 C9 C10 . . 120.96(14) ?
C14 C9 C10 . . 118.47(14) ?
C13 C14 C9 . . 118.59(15) ?
C13 C14 H14A . . 120.7 ?
C9 C14 H14A . . 120.7 ?
N1 C7 C8 . . 121.87(16) ?
N1 C7 C6 . . 113.46(15) ?
C8 C7 C6 . . 124.64(16) ?
C11 C10 C9 . . 120.67(16) ?
C11 C10 H10A . . 119.7 ?
C9 C10 H10A . . 119.7 ?
C3 C4 O . . 109.50(15) ?
C3 C4 C5 . . 134.10(17) ?
O C4 C5 . . 116.37(14) ?
C12 C13 C14 . . 123.72(16) ?
C12 C13 N3 . . 119.04(15) ?
C14 C13 N3 . . 117.24(15) ?
O2 N3 O1 . . 122.13(17) ?
O2 N3 C13 . . 118.76(15) ?
O1 N3 C13 . . 119.11(17) ?
N2 C5 C4 . . 112.93(12) ?
N2 C5 C6 . . 100.18(13) ?
C4 C5 C6 . . 113.50(14) ?
N2 C5 H5A . . 110.0 ?
C4 C5 H5A . . 110.0 ?
C6 C5 H5A . . 110.0 ?
C13 C12 C11 . . 117.03(16) ?
C13 C12 H12A . . 121.5 ?
C11 C12 H12A . . 121.5 ?
C7 C6 C5 . . 103.00(13) ?
C7 C6 H6A . . 111.2 ?
C5 C6 H6A . . 111.2 ?
C7 C6 H6B . . 111.2 ?
C5 C6 H6B . . 111.2 ?
H6A C6 H6B . . 109.1 ?
C2 C1 O . . 110.60(15) ?
C2 C1 H1B . . 124.7 ?
O C1 H1B . . 124.7 ?
C12 C11 C10 . . 121.50(17) ?
C12 C11 H11A . . 119.3 ?
C10 C11 H11A . . 119.3 ?
C4 C3 C2 . . 107.27(16) ?
C4 C3 H3A . . 126.4 ?
C2 C3 H3A . . 126.4 ?
C1 C2 C3 . . 106.65(16) ?
C1 C2 H2A . . 126.7 ?
C3 C2 H2A . . 126.7 ?
C7 C8 H8A . . 109.5 ?
C7 C8 H8B . . 109.5 ?
H8A C8 H8B . . 109.5 ?
C7 C8 H8C . . 109.5 ?
H8A C8 H8C . . 109.5 ?
H8B C8 H8C . . 109.5 ?

loop_
_geom_bond_atom_site_label_1
_geom_bond_atom_site_label_2
_geom_bond_site_symmetry_2
_geom_bond_distance
_geom_bond_publ_flag
O C4 . 1.3689(18) ?
O C1 . 1.372(2) ?
N1 C7 . 1.277(2) ?
N1 N2 . 1.3940(18) ?
N2 C9 . 1.3803(19) ?
N2 C5 . 1.4784(19) ?
C9 C14 . 1.396(2) ?
C9 C10 . 1.397(2) ?
C14 C13 . 1.379(2) ?
C14 H14A . 0.9300 ?
C7 C8 . 1.482(2) ?
C7 C6 . 1.489(3) ?
C10 C11 . 1.380(2) ?
C10 H10A . 0.9300 ?
C4 C3 . 1.325(2) ?
C4 C5 . 1.488(2) ?
C13 C12 . 1.375(2) ?
C13 N3 . 1.459(2) ?
N3 O2 . 1.208(2) ?
N3 O1 . 1.2209(19) ?
C5 C6 . 1.532(2) ?
C5 H5A . 0.9800 ?
C12 C11 . 1.376(3) ?
C12 H12A . 0.9300 ?
C6 H6A . 0.9700 ?
C6 H6B . 0.9700 ?
C1 C2 . 1.309(2) ?
C1 H1B . 0.9300 ?
C11 H11A . 0.9300 ?
C3 C2 . 1.420(2) ?
C3 H3A . 0.9300 ?
C2 H2A . 0.9300 ?
C8 H8A . 0.9600 ?
C8 H8B . 0.9600 ?
C8 H8C . 0.9600 ?

loop_
_geom_hbond_atom_site_label_D
_geom_hbond_atom_site_label_H
_geom_hbond_atom_site_label_A
_geom_hbond_site_symmetry_A
_geom_hbond_distance_DH
_geom_hbond_distance_HA
_geom_hbond_distance_DA
_geom_hbond_angle_DHA
C12 H12A O1 2_766 0.93 2.51 3.311(2) 144
